data_1506231
loop_
_publ_author_name
'Falck, J. R.'
'He, Anyu'
'Reddy, L. Manmohan'
'Kundu, Abhijit'
'Barma, Deb K.'
'Bandyopadhyay, A.'
'Kamila, Sukanta'
'Akella, Radha'
'Bejot, Romain'
'Mioskowski, Charles'

_publ_section_title
;
 Ring expansion/homologation--aldehyde condensation cascade using
 tert-trihalomethylcarbinols.
;
_journal_issue 20
_journal_name_full 'Organic letters'
_journal_page_first 4645
_journal_page_last 4647
_journal_paper_doi 10.1021/ol061953q
_journal_volume 8
_journal_year 2006
_chemical_formula_sum 'C20 H20 O'
_chemical_formula_weight 276.34
_chemical_name_systematic
; 
 ? 
;
_space_group_IT_number 4
_symmetry_cell_setting monoclinic
_symmetry_space_group_name_Hall 'P 2yb'
_symmetry_space_group_name_H-M 'P 1 21 1'
_atom_sites_solution_hydrogens geom
_atom_sites_solution_primary direct
_atom_sites_solution_secondary difmap
_audit_creation_method SHELXL-97
_cell_angle_alpha 90.000
_cell_angle_beta 101.766(15)
_cell_angle_gamma 90.000
_cell_formula_units_Z 2
_cell_length_a 6.951(3)
_cell_length_b 7.903(4)
_cell_length_c 14.659(4)
_cell_measurement_temperature 291(2)
_cell_volume 788.4(6)
_computing_cell_refinement 'HKL2000 v095.373'
_computing_data_collection 'collect, Nonius 1999'
_computing_data_reduction 'HKL2000 v095.373'
_computing_publication_material 'XCIF (Sheldrick and Bruker 1997)'
_computing_structure_refinement 'SHELXL-97 (Sheldrick, 1997)'
_computing_structure_solution 'SHELXS-97 (Sheldrick, 1990)'
_diffrn_ambient_temperature 291(2)
_diffrn_measured_fraction_theta_full 0.847
_diffrn_measured_fraction_theta_max 0.847
_diffrn_measurement_device_type 'KAPPA CCD'
_diffrn_measurement_method Collect
_diffrn_radiation_monochromator graphite
_diffrn_radiation_source 'fine-focus sealed tube'
_diffrn_radiation_type MoK\a
_diffrn_radiation_wavelength 0.71069
_diffrn_reflns_av_R_equivalents 0.0000
_diffrn_reflns_av_sigmaI/netI 0.0993
_diffrn_reflns_limit_h_max 6
_diffrn_reflns_limit_h_min 0
_diffrn_reflns_limit_k_max 8
_diffrn_reflns_limit_k_min 0
_diffrn_reflns_limit_l_max 16
_diffrn_reflns_limit_l_min -16
_diffrn_reflns_number 1258
_diffrn_reflns_theta_full 23.97
_diffrn_reflns_theta_max 23.97
_diffrn_reflns_theta_min 1.42
_exptl_absorpt_coefficient_mu 0.069
_exptl_absorpt_correction_type none
_exptl_absorpt_process_details none
_exptl_crystal_colour colorless
_exptl_crystal_density_diffrn 1.156
_exptl_crystal_density_method 'not measured'
_exptl_crystal_description needles
_exptl_crystal_F_000 292
_exptl_crystal_size_max 0.10
_exptl_crystal_size_mid 0.06
_exptl_crystal_size_min 0.02
_refine_diff_density_max 0.167
_refine_diff_density_min -0.185
_refine_diff_density_rms 0.049
_refine_ls_extinction_coef 2.4(5)
_refine_ls_extinction_expression Fc^*^=kFc[1+0.001xFc^2^\l^3^/sin(2\q)]^-1/4^
_refine_ls_extinction_method SHELXL
_refine_ls_goodness_of_fit_ref 0.969
_refine_ls_hydrogen_treatment constr
_refine_ls_matrix_type full
_refine_ls_number_parameters 191
_refine_ls_number_reflns 1258
_refine_ls_number_restraints 1
_refine_ls_restrained_S_all 0.968
_refine_ls_R_factor_all 0.1171
_refine_ls_R_factor_gt 0.0839
_refine_ls_shift/su_max 0.004
_refine_ls_shift/su_mean 0.001
_refine_ls_structure_factor_coef Fsqd
_refine_ls_weighting_details 'calc w=1/[\s^2^(Fo^2^)+(0.2000P)^2^+0.0000P] where P=(Fo^2^+2Fc^2^)/3'
_refine_ls_weighting_scheme calc
_refine_ls_wR_factor_gt 0.2011
_refine_ls_wR_factor_ref 0.2493
_reflns_number_gt 797
_reflns_number_total 1258
_reflns_threshold_expression >2sigma(I)
_cod_data_source_file ol061953qsi20060807_045002.cif
_cod_data_source_block shelxl_23
_cod_original_sg_symbol_H-M 'p 21'
_cod_database_code 1506231

loop_
_symmetry_equiv_pos_as_xyz
'x, y, z'
'-x, y+1/2, -z'

loop_
_atom_site_label
_atom_site_type_symbol
_atom_site_fract_x
_atom_site_fract_y
_atom_site_fract_z
_atom_site_U_iso_or_equiv
_atom_site_adp_type
_atom_site_occupancy
_atom_site_symmetry_multiplicity
_atom_site_calc_flag
_atom_site_refinement_flags
C1 C 0.7956(10) 0.2334(9) 0.4377(5) 0.093(2) Uani 1 1 d .
C2 C 0.9299(10) -0.0580(10) 0.1794(5) 0.090(2) Uani 1 1 d .
C3 C 0.7457(10) 0.0299(10) 0.1923(5) 0.093(2) Uani 1 1 d .
H3A H 0.6336 -0.0362 0.1615 0.112 Uiso 1 1 calc R
H3B H 0.7385 0.1390 0.1615 0.112 Uiso 1 1 calc R
C4 C 0.7288(9) 0.0579(9) 0.2940(4) 0.0888(19) Uani 1 1 d .
H4A H 0.5913 0.0727 0.2961 0.107 Uiso 1 1 calc R
H4B H 0.7748 -0.0431 0.3295 0.107 Uiso 1 1 calc R
O5 O 1.2635(8) -0.0106(11) 0.1752(4) 0.135(3) Uani 1 1 d .
C6 C 0.8440(9) 0.2099(10) 0.3411(5) 0.092(2) Uani 1 1 d .
H6 H 0.7963 0.3088 0.3050 0.110 Uiso 1 1 calc R
C7 C 0.9412(11) -0.2189(11) 0.1507(5) 0.097(2) Uani 1 1 d .
H7 H 1.057(10) -0.253(8) 0.133(4) 0.085(19) Uiso 1 1 d .
C8 C 1.1215(11) 0.2067(13) 0.2486(6) 0.116(3) Uani 1 1 d .
H8A H 1.0340 0.2860 0.2100 0.139 Uiso 1 1 calc R
H8B H 1.2535 0.2523 0.2570 0.139 Uiso 1 1 calc R
C9 C 0.7824(12) -0.3424(9) 0.1311(5) 0.097(2) Uani 1 1 d .
C10 C 1.1154(11) 0.0415(12) 0.1965(5) 0.098(2) Uani 1 1 d .
C11 C 0.7772(13) -0.4620(12) 0.0582(5) 0.115(3) Uani 1 1 d .
H11 H 0.8764 -0.4617 0.0241 0.138 Uiso 1 1 calc R
C12 C 0.6315(12) -0.3594(10) 0.1806(6) 0.105(2) Uani 1 1 d .
H12 H 0.6311 -0.2886 0.2313 0.126 Uiso 1 1 calc R
C13 C 0.9021(13) 0.1548(10) 0.5179(6) 0.107(2) Uani 1 1 d .
H13 H 1.0138 0.0923 0.5146 0.128 Uiso 1 1 calc R
C14 C 1.0641(11) 0.1977(12) 0.3445(5) 0.105(2) Uani 1 1 d .
H14A H 1.1121 0.0919 0.3742 0.126 Uiso 1 1 calc R
H14B H 1.1294 0.2889 0.3831 0.126 Uiso 1 1 calc R
C15 C 0.6348(11) 0.3277(10) 0.4457(6) 0.107(2) Uani 1 1 d .
H15 H 0.5629 0.3819 0.3934 0.129 Uiso 1 1 calc R
C16 C 0.6804(14) 0.2640(13) 0.6093(7) 0.123(3) Uani 1 1 d .
H16 H 0.6413 0.2736 0.6661 0.147 Uiso 1 1 calc R
C17 C 0.4793(16) -0.5850(12) 0.0848(8) 0.127(3) Uani 1 1 d .
H17 H 0.3769 -0.6620 0.0683 0.152 Uiso 1 1 calc R
C18 C 0.8421(17) 0.1698(12) 0.6026(6) 0.122(3) Uani 1 1 d .
H18 H 0.9126 0.1151 0.6551 0.146 Uiso 1 1 calc R
C19 C 0.6265(19) -0.5784(11) 0.0373(7) 0.127(3) Uani 1 1 d .
H19 H 0.6264 -0.6548 -0.0110 0.152 Uiso 1 1 calc R
C20 C 0.5760(13) 0.3444(14) 0.5316(7) 0.126(3) Uani 1 1 d .
H20 H 0.4668 0.4096 0.5359 0.151 Uiso 1 1 calc R
C21 C 0.4842(13) -0.4765(11) 0.1572(7) 0.117(3) Uani 1 1 d .
H21 H 0.3856 -0.4818 0.1915 0.141 Uiso 1 1 calc R

loop_
_atom_site_aniso_label
_atom_site_aniso_U_11
_atom_site_aniso_U_22
_atom_site_aniso_U_33
_atom_site_aniso_U_23
_atom_site_aniso_U_13
_atom_site_aniso_U_12
C1 0.097(5) 0.086(4) 0.093(5) -0.014(4) 0.011(4) -0.003(4)
C2 0.087(5) 0.109(5) 0.075(4) 0.009(4) 0.018(3) -0.002(3)
C3 0.084(4) 0.104(5) 0.089(4) 0.003(4) 0.014(3) 0.006(4)
C4 0.082(4) 0.090(4) 0.093(4) -0.007(3) 0.014(3) -0.005(3)
O5 0.095(4) 0.198(7) 0.121(4) -0.028(4) 0.041(3) -0.011(4)
C6 0.076(4) 0.094(4) 0.104(5) -0.007(4) 0.016(3) 0.001(3)
C7 0.100(5) 0.111(6) 0.077(4) 0.008(4) 0.009(3) 0.005(4)
C8 0.100(5) 0.126(6) 0.126(6) 0.002(5) 0.033(4) -0.025(5)
C9 0.117(6) 0.086(5) 0.083(4) 0.006(3) 0.011(4) 0.018(4)
C10 0.094(5) 0.118(6) 0.086(4) 0.007(4) 0.027(3) -0.004(4)
C11 0.143(6) 0.109(6) 0.087(5) 0.006(5) 0.007(4) 0.015(6)
C12 0.120(6) 0.095(5) 0.101(5) -0.006(4) 0.026(4) 0.004(4)
C13 0.123(6) 0.094(5) 0.100(5) 0.003(4) 0.013(4) 0.010(4)
C14 0.104(6) 0.102(5) 0.106(5) -0.010(4) 0.015(4) -0.013(4)
C15 0.104(5) 0.109(6) 0.107(5) -0.013(4) 0.016(4) 0.009(4)
C16 0.143(8) 0.117(7) 0.112(7) -0.024(5) 0.037(6) -0.007(6)
C17 0.142(8) 0.094(6) 0.130(7) 0.001(5) -0.006(6) -0.012(5)
C18 0.170(8) 0.103(6) 0.090(5) -0.005(4) 0.019(5) -0.004(6)
C19 0.173(9) 0.087(6) 0.102(6) -0.002(4) -0.017(6) 0.002(6)
C20 0.112(6) 0.135(8) 0.132(8) -0.044(6) 0.029(5) 0.005(6)
C21 0.130(6) 0.086(5) 0.130(7) 0.007(5) 0.015(5) -0.010(5)

loop_
_atom_type_symbol
_atom_type_description
_atom_type_scat_dispersion_real
_atom_type_scat_dispersion_imag
_atom_type_scat_source
C C 0.0033 0.0016 'International Tables Vol C Tables 4.2.6.8 and 6.1.1.4'
H H 0.0000 0.0000 'International Tables Vol C Tables 4.2.6.8 and 6.1.1.4'
O O 0.0106 0.0060 'International Tables Vol C Tables 4.2.6.8 and 6.1.1.4'

loop_
_geom_angle_atom_site_label_1
_geom_angle_atom_site_label_2
_geom_angle_atom_site_label_3
_geom_angle
C15 C1 C13 118.1(7)
C15 C1 C6 118.8(6)
C13 C1 C6 123.0(7)
C7 C2 C10 116.7(7)
C7 C2 C3 125.5(7)
C10 C2 C3 117.8(7)
C2 C3 C4 115.2(5)
C6 C4 C3 114.5(6)
C4 C6 C14 113.3(6)
C4 C6 C1 108.6(6)
C14 C6 C1 112.6(6)
C2 C7 C9 127.2(7)
C10 C8 C14 115.8(7)
C12 C9 C11 114.8(8)
C12 C9 C7 125.4(7)
C11 C9 C7 119.7(7)
O5 C10 C2 122.1(8)
O5 C10 C8 119.2(7)
C2 C10 C8 118.5(7)
C19 C11 C9 120.8(9)
C9 C12 C21 122.4(8)
C18 C13 C1 120.5(8)
C6 C14 C8 114.3(6)
C1 C15 C20 121.2(7)
C18 C16 C20 119.6(9)
C19 C17 C21 118.5(9)
C16 C18 C13 120.6(9)
C17 C19 C11 122.1(9)
C15 C20 C16 119.9(8)
C17 C21 C12 121.4(9)

loop_
_geom_bond_atom_site_label_1
_geom_bond_atom_site_label_2
_geom_bond_distance
C1 C15 1.369(10)
C1 C13 1.401(11)
C1 C6 1.533(10)
C2 C7 1.347(11)
C2 C10 1.487(11)
C2 C3 1.502(10)
C3 C4 1.535(9)
C4 C6 1.528(10)
O5 C10 1.208(9)
C6 C14 1.524(10)
C7 C9 1.458(11)
C8 C10 1.509(14)
C8 C14 1.540(11)
C9 C12 1.398(11)
C9 C11 1.422(11)
C11 C19 1.381(14)
C12 C21 1.371(12)
C13 C18 1.393(12)
C15 C20 1.408(12)
C16 C18 1.368(14)
C16 C20 1.374(13)
C17 C19 1.351(14)
C17 C21 1.359(14)

loop_
_cod_related_entry_id
_cod_related_entry_database
_cod_related_entry_code
1 ChemSpider 21199701
